data_4341869
loop_
_publ_author_name
'Wang, Xingquan'
'Liu, Shuxia'
'Liu, Yiwei'
'He, Danfeng'
'Li, Ning'
'Miao, Jun'
'Ji, Yujuan'
'Yang, Guoyu'

_publ_section_title
;
 Planar {Ni6} Cluster-Containing Polyoxometalate-based Inorganic-Organic
 Hybrid Compound and Its Extended Structure.
;
_journal_name_full 'Inorganic chemistry'
_journal_page_first 141126095850003
_journal_paper_doi 10.1021/ic502321v
_journal_year 2014
_chemical_formula_moiety 'C33 H94 N18 Ni15 O134 P4 W30, 2(C6 H20 N4 Ni), 8(O)'
_chemical_formula_sum 'C45 H134 N26 Ni17 O142 P4 W30'
_chemical_formula_weight 9948.56
_chemical_name_systematic
; 
 ? 
;
_space_group_IT_number 15
_symmetry_space_group_name_Hall '-C 2yc'
_symmetry_space_group_name_H-M 'C 1 2/c 1'
_atom_sites_solution_hydrogens geom
_atom_sites_solution_primary direct
_atom_sites_solution_secondary difmap
_audit_creation_method SHELXL-97
_cell_angle_alpha 90.00
_cell_angle_beta 120.6100(10)
_cell_angle_gamma 90.00
_cell_formula_units_Z 4
_cell_length_a 28.5520(17)
_cell_length_b 27.8454(17)
_cell_length_c 27.887(2)
_cell_measurement_temperature 296(2)
_cell_volume 19082(2)
_computing_structure_refinement 'SHELXL-97 (Sheldrick, 1997)'
_computing_structure_solution 'SHELXS-97 (Sheldrick, 1990)'
_diffrn_ambient_temperature 296(2)
_diffrn_measured_fraction_theta_full 0.997
_diffrn_measured_fraction_theta_max 0.997
_diffrn_radiation_monochromator graphite
_diffrn_radiation_source 'fine-focus sealed tube'
_diffrn_radiation_type MoK\a
_diffrn_radiation_wavelength 0.71073
_diffrn_reflns_av_R_equivalents 0.0822
_diffrn_reflns_av_sigmaI/netI 0.0907
_diffrn_reflns_limit_h_max 33
_diffrn_reflns_limit_h_min -33
_diffrn_reflns_limit_k_max 31
_diffrn_reflns_limit_k_min -32
_diffrn_reflns_limit_l_max 32
_diffrn_reflns_limit_l_min -19
_diffrn_reflns_number 47960
_diffrn_reflns_theta_full 24.70
_diffrn_reflns_theta_max 24.70
_diffrn_reflns_theta_min 2.04
_exptl_absorpt_coefficient_mu 19.768
_exptl_absorpt_correction_T_max 0.063
_exptl_absorpt_correction_T_min 0.020
_exptl_absorpt_correction_type multi-scan
_exptl_crystal_colour green
_exptl_crystal_density_diffrn 3.463
_exptl_crystal_density_method 'not measured'
_exptl_crystal_description prismatic
_exptl_crystal_F_000 17912.0
_exptl_crystal_size_max 0.25
_exptl_crystal_size_mid 0.18
_exptl_crystal_size_min 0.14
_platon_squeeze_details
"'The free water molecules were highly disordered and could not be modeled properly, thus the SQUEEZE routine of PLATON was applied to remove the contributions to the scattering from the solvent molecules. The reported refinements are of the guest-free structures using the *.hkp files produced via the SQUEEZE routine.'"
_refine_diff_density_max 2.730
_refine_diff_density_min -1.756
_refine_diff_density_rms 0.371
_refine_ls_extinction_method none
_refine_ls_goodness_of_fit_ref 1.036
_refine_ls_hydrogen_treatment mixed
_refine_ls_matrix_type full
_refine_ls_number_parameters 1218
_refine_ls_number_reflns 16274
_refine_ls_number_restraints 342
_refine_ls_restrained_S_all 1.029
_refine_ls_R_factor_all 0.0909
_refine_ls_R_factor_gt 0.0469
_refine_ls_shift/su_max 0.003
_refine_ls_shift/su_mean 0.001
_refine_ls_structure_factor_coef Fsqd
_refine_ls_weighting_details 'calc w=1/[\s^2^(Fo^2^)+(0.0421P)^2^+0.0000P] where P=(Fo^2^+2Fc^2^)/3'
_refine_ls_weighting_scheme calc
_refine_ls_wR_factor_gt 0.0981
_refine_ls_wR_factor_ref 0.1117
_reflns_number_gt 10562
_reflns_number_total 16274
_reflns_threshold_expression >2sigma(I)
_cod_data_source_file ic502321v_si_004.cif
_cod_data_source_block 2
_cod_original_sg_symbol_H-M 'C 2/c'
_cod_database_code 4341869

loop_
_symmetry_equiv_pos_as_xyz
'x, y, z'
'-x, y, -z+1/2'
'x+1/2, y+1/2, z'
'-x+1/2, y+1/2, -z+1/2'
'-x, -y, -z'
'x, -y, z-1/2'
'-x+1/2, -y+1/2, -z'
'x+1/2, -y+1/2, z-1/2'

loop_
_atom_site_label
_atom_site_type_symbol
_atom_site_fract_x
_atom_site_fract_y
_atom_site_fract_z
_atom_site_U_iso_or_equiv
_atom_site_adp_type
_atom_site_occupancy
_atom_site_symmetry_multiplicity
_atom_site_calc_flag
_atom_site_refinement_flags
W1 W 0.14493(3) 0.62793(3) 0.19992(3) 0.01283(17) Uani 1 1 d .
W2 W 0.22764(3) 0.62804(3) 0.14688(3) 0.01270(17) Uani 1 1 d .
W3 W 0.19343(3) 0.57842(3) 0.33850(3) 0.01198(17) Uani 1 1 d .
W4 W 0.26763(3) 0.41135(3) 0.35364(3) 0.01318(18) Uani 1 1 d .
W5 W 0.36485(3) 0.57968(3) 0.22854(3) 0.01258(17) Uani 1 1 d .
W6 W 0.35895(3) 0.41194(3) 0.29547(3) 0.01247(18) Uani 1 1 d .
W7 W 0.41043(3) 0.53648(3) 0.35685(3) 0.01206(17) Uani 1 1 d .
W8 W 0.14141(3) 0.45450(3) 0.27700(3) 0.01319(17) Uani 1 1 d .
W9 W 0.32045(3) 0.53570(3) 0.41408(3) 0.01127(17) Uani 1 1 d .
W10 W 0.31551(3) 0.45545(3) 0.16746(3) 0.01326(18) Uani 1 1 d .
W11 W 0.09327(3) 0.50417(3) 0.13620(3) 0.01414(18) Uani 1 1 d .
W12 W 0.11230(3) 0.37155(3) 0.16000(3) 0.01473(18) Uani 1 1 d .
W13 W 0.19790(3) 0.37127(3) 0.10803(3) 0.01494(18) Uani 1 1 d .
W14 W 0.17564(3) 0.50341(3) 0.08420(3) 0.01396(18) Uani 1 1 d .
W15 W 0.24136(3) 0.32862(3) 0.23843(3) 0.01399(18) Uani 1 1 d .
Ni1 Ni 0.42111(10) 0.62610(9) 0.45475(10) 0.0181(6) Uani 1 1 d .
Ni2 Ni 0.19318(9) 0.70465(9) 0.32315(10) 0.0168(6) Uani 1 1 d .
Ni3 Ni 0.34977(11) 0.53122(9) 0.55584(10) 0.0219(6) Uani 1 1 d .
Ni4 Ni 0.00946(13) 0.38030(12) 0.51769(13) 0.0491(9) Uani 1 1 d .
Ni5 Ni 0.0000 0.44980(12) 0.2500 0.0191(8) Uani 1 2 d S
Ni6 Ni 0.26293(9) 0.70084(8) 0.26481(9) 0.0128(5) Uani 1 1 d .
Ni7 Ni 0.38018(9) 0.66170(8) 0.33446(9) 0.0131(5) Uani 1 1 d .
Ni8 Ni 0.30331(9) 0.66168(8) 0.38333(9) 0.0118(5) Uani 1 1 d .
Ni9 Ni 0.34620(10) 0.70489(9) 0.22319(10) 0.0202(6) Uani 1 1 d .
P1 P 0.27889(18) 0.58552(16) 0.28321(19) 0.0100(10) Uani 1 1 d .
P2 P 0.22292(19) 0.45127(16) 0.21584(19) 0.0113(10) Uani 1 1 d .
O1 O 0.3398(5) 0.5981(4) 0.4229(5) 0.016(3) Uani 1 1 d .
O2 O 0.3472(4) 0.5109(4) 0.2033(4) 0.010(3) Uani 1 1 d U
O3 O 0.1698(4) 0.5101(4) 0.3150(4) 0.009(3) Uani 1 1 d U
O4 O 0.1686(5) 0.4320(4) 0.0795(5) 0.018(3) Uani 1 1 d .
O5 O 0.3797(4) 0.6800(4) 0.4040(5) 0.010(3) Uani 1 1 d U
O6 O 0.2631(5) 0.6762(4) 0.1947(5) 0.012(3) Uani 1 1 d U
O7 O 0.3000(4) 0.6362(4) 0.3095(5) 0.008(3) Uani 1 1 d U
O8 O 0.1632(5) 0.3212(5) 0.2034(5) 0.022(3) Uani 1 1 d .
O9 O 0.1241(5) 0.3982(4) 0.2274(5) 0.017(3) Uani 1 1 d U
O10 O 0.1469(5) 0.5889(4) 0.3588(5) 0.020(3) Uani 1 1 d .
O11 O 0.2628(5) 0.2706(4) 0.2644(5) 0.015(3) Uani 1 1 d U
O12 O 0.2193(5) 0.4557(4) 0.2681(5) 0.016(3) Uani 1 1 d U
O13 O 0.1511(5) 0.5912(4) 0.2600(5) 0.015(3) Uani 1 1 d .
O14 O 0.1853(4) 0.4890(4) 0.1707(4) 0.010(3) Uani 1 1 d U
O15 O 0.3404(5) 0.7195(4) 0.2902(5) 0.017(3) Uani 1 1 d .
O16 O 0.2021(5) 0.4006(4) 0.1913(5) 0.012(3) Uani 1 1 d U
O17 O 0.2287(5) 0.3212(4) 0.1633(5) 0.019(3) Uani 1 1 d .
O18 O 0.2632(4) 0.5576(4) 0.3213(5) 0.008(3) Uani 1 1 d U
O19 O 0.2254(5) 0.6359(4) 0.3519(5) 0.016(3) Uani 1 1 d U
O20 O 0.0811(5) 0.6517(4) 0.1736(5) 0.022(3) Uani 1 1 d .
O21 O 0.1593(5) 0.6430(4) 0.1412(5) 0.014(3) Uani 1 1 d U
O22 O 0.3246(4) 0.5585(4) 0.2800(5) 0.011(3) Uani 1 1 d .
O23 O 0.3687(4) 0.5172(4) 0.3913(5) 0.010(3) Uani 1 1 d .
O24 O 0.0232(5) 0.5110(4) 0.1003(5) 0.018(3) Uani 1 1 d .
O25 O 0.3261(5) 0.4133(4) 0.3397(5) 0.015(3) Uani 1 1 d U
O26 O 0.3638(5) 0.4170(4) 0.2290(5) 0.016(3) Uani 1 1 d U
O27 O 0.3032(5) 0.6916(4) 0.4498(5) 0.021(3) Uani 1 1 d .
O28 O 0.2923(5) 0.5905(4) 0.1712(5) 0.015(3) Uani 1 1 d .
O29 O 0.2853(5) 0.4701(4) 0.3848(5) 0.013(3) Uani 1 1 d .
O30 O 0.3550(5) 0.5171(4) 0.4836(5) 0.021(3) Uani 1 1 d .
O31 O 0.1853(5) 0.6761(4) 0.2430(5) 0.017(3) Uani 1 1 d .
O32 O 0.2293(5) 0.5921(4) 0.2245(5) 0.014(3) Uani 1 1 d .
O33 O 0.1085(5) 0.4889(4) 0.2089(5) 0.017(3) Uani 1 1 d .
O34 O 0.2811(5) 0.4557(4) 0.2289(5) 0.011(3) Uani 1 1 d .
O35 O 0.3996(5) 0.5905(4) 0.1937(5) 0.018(3) Uani 1 1 d .
O36 O 0.2670(5) 0.3993(4) 0.1385(5) 0.016(3) Uani 1 1 d .
O37 O 0.3068(5) 0.3588(4) 0.2574(5) 0.020(3) Uani 1 1 d .
O38 O 0.2424(5) 0.3582(4) 0.2978(5) 0.019(3) Uani 1 1 d .
O39 O 0.0916(5) 0.4325(4) 0.1285(5) 0.016(3) Uani 1 1 d .
O40 O 0.1889(5) 0.5648(4) 0.1098(5) 0.015(3) Uani 1 1 d U
O41 O 0.1160(5) 0.5654(4) 0.1558(5) 0.015(3) Uani 1 1 d U
O42 O 0.3874(5) 0.4706(4) 0.3186(5) 0.014(3) Uani 1 1 d .
O43 O 0.4229(5) 0.5524(4) 0.2972(5) 0.018(3) Uani 1 1 d .
O44 O 0.2507(5) 0.5513(4) 0.4058(5) 0.017(3) Uani 1 1 d U
O45 O 0.3699(5) 0.6375(4) 0.2602(5) 0.020(3) Uani 1 1 d .
O46 O 0.0853(5) 0.4480(4) 0.2847(5) 0.020(3) Uani 1 1 d .
O47 O 0.2670(5) 0.7191(4) 0.3357(5) 0.021(3) Uani 1 1 d U
O48 O 0.4743(5) 0.5172(5) 0.4059(5) 0.027(3) Uani 1 1 d .
O49 O 0.4150(5) 0.3757(4) 0.3342(5) 0.020(3) Uani 1 1 d .
O50 O 0.2915(6) 0.3744(4) 0.4090(5) 0.026(3) Uani 1 1 d .
O51 O 0.1890(5) 0.3415(5) 0.0507(5) 0.026(3) Uani 1 1 d .
O52 O 0.1289(5) 0.3541(4) 0.1029(5) 0.019(3) Uani 1 1 d .
O53 O 0.1041(5) 0.5051(4) 0.0738(5) 0.014(3) Uani 1 1 d .
O54 O 0.1582(5) 0.5097(4) 0.0161(5) 0.025(3) Uani 1 1 d .
O55 O 0.3425(5) 0.4498(5) 0.1246(5) 0.027(3) Uani 1 1 d .
O56 O 0.2190(5) 0.6533(4) 0.0872(5) 0.024(3) Uani 1 1 d .
O57 O 0.3245(6) 0.5997(5) 0.5274(6) 0.043(4) Uani 1 1 d .
O58 O 0.4296(6) 0.5564(7) 0.5962(6) 0.057(5) Uani 1 1 d .
O59 O 0.2190(6) 0.7224(5) 0.4052(6) 0.033(4) Uani 1 1 d .
O60 O 0.4271(6) 0.7220(6) 0.2657(7) 0.049(5) Uani 1 1 d .
O61 O 0.4518(6) 0.6912(5) 0.3538(6) 0.040(4) Uani 1 1 d .
O62 O 0.2497(5) 0.4894(4) 0.1186(5) 0.019(3) Uani 1 1 d .
O63 O 0.4133(5) 0.5983(4) 0.3787(5) 0.014(3) Uani 1 1 d U
O64 O 0.4128(6) 0.6604(5) 0.5191(5) 0.035(4) Uani 1 1 d .
O65 O 0.0087(10) 0.3917(9) 0.3025(10) 0.121(9) Uani 1 1 d U
O66 O 0.1928(5) 0.4152(4) 0.3357(5) 0.014(3) Uani 1 1 d U
O67 O 0.0514(5) 0.3420(4) 0.1346(5) 0.021(3) Uani 1 1 d .
N1 N -0.0099(8) 0.3343(7) 0.5547(8) 0.058(7) Uani 1 1 d .
H1A H -0.0103 0.3049 0.5411 0.070 Uiso 1 1 calc R
H1B H 0.0153 0.3343 0.5912 0.070 Uiso 1 1 calc R
N2 N -0.0482(8) 0.4173(7) 0.5147(9) 0.061(7) Uani 1 1 d .
H2A H -0.0363 0.4475 0.5261 0.073 Uiso 1 1 calc R
H2B H -0.0759 0.4188 0.4792 0.073 Uiso 1 1 calc R
N3 N 0.3449(7) 0.6882(6) 0.1515(7) 0.035(5) Uani 1 1 d .
H3A H 0.3782 0.6785 0.1596 0.042 Uiso 1 1 calc R
H3B H 0.3215 0.6638 0.1343 0.042 Uiso 1 1 calc R
N4 N 0.0064(10) 0.5062(9) 0.3024(10) 0.080(8) Uani 1 1 d U
H4A H -0.0168 0.5020 0.3148 0.096 Uiso 1 1 calc R
H4B H 0.0405 0.5081 0.3319 0.096 Uiso 1 1 calc R
N5 N 0.3214(9) 0.7706(6) 0.1835(8) 0.054(6) Uani 1 1 d .
H5A H 0.2910 0.7797 0.1832 0.065 Uiso 1 1 calc R
H5B H 0.3474 0.7925 0.2032 0.065 Uiso 1 1 calc R
N6 N 0.3749(8) 0.4615(6) 0.5820(8) 0.044(5) Uani 1 1 d .
H6A H 0.3985 0.4518 0.5715 0.053 Uiso 1 1 calc R
H6B H 0.3914 0.4595 0.6193 0.053 Uiso 1 1 calc R
N7 N 0.4657(7) 0.5688(6) 0.5034(8) 0.036(5) Uani 1 1 d .
H7A H 0.4537 0.5602 0.5264 0.044 Uiso 1 1 calc R
H7B H 0.4622 0.5435 0.4818 0.044 Uiso 1 1 calc R
N8 N 0.4961(6) 0.6559(6) 0.4792(8) 0.037(5) Uani 1 1 d .
H8A H 0.4959 0.6700 0.4500 0.045 Uiso 1 1 calc R
H8B H 0.5047 0.6781 0.5058 0.045 Uiso 1 1 calc R
N9 N 0.1165(6) 0.6864(6) 0.3044(8) 0.035(5) Uani 1 1 d .
H9A H 0.1012 0.6665 0.2749 0.042 Uiso 1 1 calc R
H9B H 0.1176 0.6714 0.3335 0.042 Uiso 1 1 calc R
N10 N 0.1587(7) 0.7696(6) 0.2948(9) 0.052(6) Uani 1 1 d .
H10A H 0.1747 0.7909 0.3229 0.062 Uiso 1 1 calc R
H10B H 0.1654 0.7791 0.2680 0.062 Uiso 1 1 calc R
N11 N 0.0283(9) 0.4274(8) 0.4805(10) 0.081(9) Uani 1 1 d .
H11A H -0.0021 0.4406 0.4524 0.097 Uiso 1 1 calc R
H11B H 0.0481 0.4509 0.5045 0.097 Uiso 1 1 calc R
N12 N 0.0648(10) 0.3423(9) 0.5157(11) 0.089(9) Uani 1 1 d .
H12A H 0.0898 0.3330 0.5504 0.107 Uiso 1 1 calc R
H12B H 0.0498 0.3159 0.4949 0.107 Uiso 1 1 calc R
N13 N 0.2729(7) 0.5006(6) 0.5144(7) 0.029(4) Uani 1 1 d .
H13A H 0.2529 0.5114 0.5287 0.035 Uiso 1 1 calc R
H13B H 0.2557 0.5083 0.4780 0.035 Uiso 1 1 calc R
C1 C 0.2647(10) 0.7146(8) 0.4487(9) 0.031(5) Uani 1 1 d .
C2 C 0.2740(8) 0.7379(8) 0.5011(9) 0.035(6) Uani 1 1 d .
H2C H 0.3026 0.7616 0.5123 0.043 Uiso 1 1 calc R
H2D H 0.2873 0.7136 0.5300 0.043 Uiso 1 1 calc R
C3 C 0.3104(17) 0.7701(14) 0.1264(16) 0.117(13) Uani 1 1 d U
H3C H 0.2715 0.7730 0.1012 0.140 Uiso 1 1 calc R
H3D H 0.3275 0.7981 0.1210 0.140 Uiso 1 1 calc R
C4 C -0.0622(12) 0.3439(13) 0.5479(15) 0.079(11) Uani 1 1 d .
H4 H -0.089(11) 0.334(10) 0.510(12) 0.095 Uiso 1 1 calc .
C5 C -0.0691(14) 0.3962(10) 0.5510(14) 0.084(11) Uani 1 1 d .
H5C H -0.0478 0.4077 0.5891 0.101 Uiso 1 1 calc R
H5D H -0.1070 0.4044 0.5364 0.101 Uiso 1 1 calc R
C6 C 0.5212(10) 0.5834(11) 0.5349(12) 0.069(9) Uani 1 1 d .
H6C H 0.5445 0.5553 0.5467 0.083 Uiso 1 1 calc R
H6D H 0.5274 0.6004 0.5680 0.083 Uiso 1 1 calc R
C7 C 0.4606(14) 0.7123(11) 0.3168(14) 0.075(9) Uani 1 1 d U
C8 C 0.0983(13) 0.7712(12) 0.2716(15) 0.094(11) Uani 1 1 d U
H8C H 0.0884 0.8003 0.2834 0.112 Uiso 1 1 calc R
H8D H 0.0791 0.7706 0.2312 0.112 Uiso 1 1 calc R
C9 C 0.0846(14) 0.7313(12) 0.2915(16) 0.103(12) Uani 1 1 d U
H9C H 0.0471 0.7233 0.2644 0.124 Uiso 1 1 calc R
H9D H 0.0853 0.7410 0.3253 0.124 Uiso 1 1 calc R
C10 C 0.315(2) 0.7235(13) 0.0507(17) 0.16(2) Uani 1 1 d .
H10C H 0.2789 0.7103 0.0286 0.234 Uiso 1 1 calc R
H10D H 0.3409 0.7017 0.0507 0.234 Uiso 1 1 calc R
H10E H 0.3167 0.7537 0.0352 0.234 Uiso 1 1 calc R
C11 C -0.007(2) 0.5496(17) 0.268(2) 0.133(18) Uani 1 1 d U
H11 H -0.047(15) 0.547(13) 0.245(15) 0.159 Uiso 1 1 calc .
C12 C 0.001(2) 0.5999(18) 0.279(2) 0.060(16) Uani 0.50 1 d PU
H12C H 0.0360 0.6087 0.3108 0.073 Uiso 0.50 1 calc PR
H12D H -0.0287 0.6168 0.2789 0.073 Uiso 0.50 1 calc PR
C13 C 0.279(2) 0.4522(17) 0.521(2) 0.122(15) Uani 1 1 d U
H13 H 0.270(14) 0.454(12) 0.550(14) 0.146 Uiso 1 1 calc .
C14 C 0.2345(13) 0.4169(11) 0.4900(15) 0.095(12) Uani 1 1 d .
H14A H 0.2496 0.3852 0.4956 0.143 Uiso 1 1 calc R
H14B H 0.2155 0.4244 0.4509 0.143 Uiso 1 1 calc R
H14C H 0.2096 0.4182 0.5035 0.143 Uiso 1 1 calc R
C15 C -0.0731(17) 0.3158(14) 0.5883(15) 0.132(17) Uani 1 1 d .
H15A H -0.0835 0.2835 0.5750 0.199 Uiso 1 1 calc R
H15B H -0.1021 0.3310 0.5907 0.199 Uiso 1 1 calc R
H15C H -0.0408 0.3153 0.6245 0.199 Uiso 1 1 calc R
C16 C 0.3277(14) 0.4328(12) 0.5566(15) 0.090(11) Uani 1 1 d U
H16A H 0.3341 0.4072 0.5371 0.108 Uiso 1 1 calc R
H16B H 0.3245 0.4180 0.5863 0.108 Uiso 1 1 calc R
C17 C 0.3277(13) 0.7312(11) 0.1123(12) 0.063(8) Uani 1 1 d U
H17 H 0.365(10) 0.743(9) 0.126(11) 0.075 Uiso 1 1 calc .
C18 C 0.5362(17) 0.6158(14) 0.5011(17) 0.096(12) Uani 1 1 d U
H18 H 0.520(13) 0.596(11) 0.467(13) 0.115 Uiso 1 1 calc .
C19 C 0.5847(18) 0.6185(17) 0.509(2) 0.19(3) Uani 1 1 d .
H19A H 0.5868 0.6453 0.4883 0.288 Uiso 1 1 calc R
H19B H 0.5929 0.5894 0.4958 0.288 Uiso 1 1 calc R
H19C H 0.6105 0.6227 0.5477 0.288 Uiso 1 1 calc R
C20 C 0.519(2) 0.7259(18) 0.333(2) 0.22(3) Uani 1 1 d U
H20A H 0.5189 0.7576 0.3193 0.333 Uiso 1 1 calc R
H20B H 0.5322 0.7033 0.3167 0.333 Uiso 1 1 calc R
H20C H 0.5417 0.7254 0.3727 0.333 Uiso 1 1 calc R
C21 C 0.0585(19) 0.4053(17) 0.4596(19) 0.146(18) Uani 1 1 d U
H21A H 0.0331 0.3909 0.4239 0.176 Uiso 1 1 calc R
H21B H 0.0782 0.4301 0.4527 0.176 Uiso 1 1 calc R
C22 C 0.0926(13) 0.3730(11) 0.4902(13) 0.064(9) Uani 1 1 d U
H22 H 0.124(10) 0.389(8) 0.521(10) 0.076 Uiso 1 1 calc .
C23 C 0.1155(16) 0.3342(14) 0.4678(16) 0.131(15) Uani 1 1 d U
H23A H 0.0995 0.3036 0.4671 0.196 Uiso 1 1 calc R
H23B H 0.1543 0.3323 0.4916 0.196 Uiso 1 1 calc R
H23C H 0.1067 0.3425 0.4307 0.196 Uiso 1 1 calc R
O1W O 0.2145(7) 0.3922(7) 0.9800(7) 0.076(6) Uani 1 1 d .
O2W O 0.1177(9) 0.5033(10) 0.9023(7) 0.111(9) Uani 1 1 d .
O3W O 0.4309(10) 0.7685(8) 0.4463(10) 0.122(9) Uani 1 1 d U
O4W O 0.362(3) 0.263(2) 0.390(3) 0.40(4) Uani 1 1 d U

loop_
_atom_site_aniso_label
_atom_site_aniso_U_11
_atom_site_aniso_U_22
_atom_site_aniso_U_33
_atom_site_aniso_U_23
_atom_site_aniso_U_13
_atom_site_aniso_U_12
W1 0.0122(4) 0.0133(4) 0.0107(4) 0.0004(3) 0.0042(3) 0.0019(3)
W2 0.0157(4) 0.0136(4) 0.0085(4) 0.0016(3) 0.0059(3) 0.0010(3)
W3 0.0134(4) 0.0127(4) 0.0109(4) -0.0013(3) 0.0070(3) -0.0007(3)
W4 0.0184(4) 0.0109(4) 0.0102(4) 0.0004(3) 0.0073(4) 0.0004(3)
W5 0.0162(4) 0.0130(4) 0.0109(4) 0.0007(3) 0.0086(3) 0.0009(3)
W6 0.0135(4) 0.0108(4) 0.0108(4) -0.0001(3) 0.0046(3) 0.0018(3)
W7 0.0139(4) 0.0113(4) 0.0096(4) 0.0007(3) 0.0050(3) 0.0015(3)
W8 0.0141(4) 0.0138(4) 0.0128(4) -0.0014(3) 0.0077(4) -0.0017(3)
W9 0.0151(4) 0.0116(4) 0.0066(4) -0.0004(3) 0.0051(3) -0.0005(3)
W10 0.0172(4) 0.0146(4) 0.0094(4) -0.0014(3) 0.0078(4) 0.0008(3)
W11 0.0124(4) 0.0155(4) 0.0111(4) -0.0003(3) 0.0035(3) 0.0003(3)
W12 0.0142(4) 0.0130(4) 0.0137(4) -0.0017(3) 0.0048(4) -0.0019(3)
W13 0.0201(4) 0.0126(4) 0.0097(4) -0.0023(3) 0.0058(4) 0.0005(3)
W14 0.0170(4) 0.0148(4) 0.0081(4) -0.0002(3) 0.0049(3) 0.0012(3)
W15 0.0176(4) 0.0096(4) 0.0118(4) -0.0011(3) 0.0054(4) -0.0005(3)
Ni1 0.0175(14) 0.0191(14) 0.0124(13) -0.0007(11) 0.0037(11) 0.0005(11)
Ni2 0.0147(13) 0.0194(14) 0.0149(13) -0.0002(11) 0.0065(11) 0.0026(11)
Ni3 0.0279(16) 0.0284(15) 0.0120(14) 0.0025(12) 0.0120(13) 0.0026(12)
Ni4 0.043(2) 0.052(2) 0.0319(19) -0.0021(17) 0.0037(17) -0.0015(17)
Ni5 0.019(2) 0.023(2) 0.017(2) 0.000 0.0104(17) 0.000
Ni6 0.0156(13) 0.0114(12) 0.0106(12) 0.0010(11) 0.0060(11) 0.0012(10)
Ni7 0.0123(13) 0.0135(13) 0.0130(13) -0.0004(11) 0.0061(11) -0.0003(10)
Ni8 0.0148(13) 0.0111(13) 0.0089(12) -0.0015(10) 0.0056(11) 0.0004(10)
Ni9 0.0252(15) 0.0158(14) 0.0239(15) 0.0042(12) 0.0157(13) 0.0005(11)
P1 0.010(2) 0.012(3) 0.009(2) -0.001(2) 0.005(2) 0.000(2)
P2 0.016(3) 0.009(2) 0.009(3) -0.001(2) 0.006(2) 0.001(2)
O1 0.012(7) 0.020(7) 0.012(7) 0.002(6) 0.003(6) -0.001(6)
O2 0.013(5) 0.014(5) 0.008(5) 0.004(4) 0.008(4) 0.002(4)
O3 0.012(5) 0.010(5) 0.003(4) 0.000(4) 0.001(4) 0.000(4)
O4 0.007(7) 0.023(7) 0.013(7) 0.001(6) -0.002(6) 0.004(6)
O5 0.012(5) 0.007(5) 0.011(5) 0.003(4) 0.005(4) 0.007(4)
O6 0.016(5) 0.003(5) 0.014(5) 0.002(4) 0.005(4) 0.001(4)
O7 0.007(5) 0.004(4) 0.012(5) -0.001(4) 0.004(4) -0.003(4)
O8 0.015(7) 0.033(8) 0.009(7) 0.010(6) 0.000(6) -0.005(6)
O9 0.021(6) 0.006(6) 0.024(6) 0.002(5) 0.011(5) 0.001(5)
O10 0.015(7) 0.020(7) 0.031(8) 0.002(6) 0.016(7) 0.004(6)
O11 0.021(6) 0.017(6) 0.006(5) 0.001(5) 0.005(5) 0.004(5)
O12 0.023(5) 0.007(5) 0.012(5) 0.003(4) 0.004(4) -0.003(4)
O13 0.017(7) 0.009(7) 0.015(7) 0.005(6) 0.006(6) -0.004(5)
O14 0.008(5) 0.017(6) 0.003(5) 0.002(5) 0.001(5) -0.001(5)
O15 0.012(7) 0.013(7) 0.026(8) 0.001(6) 0.009(6) -0.005(5)
O16 0.019(6) 0.012(6) 0.008(6) -0.005(5) 0.008(5) 0.000(5)
O17 0.018(8) 0.022(8) 0.009(7) -0.004(6) 0.000(6) -0.003(6)
O18 0.008(5) 0.008(5) 0.010(6) -0.005(5) 0.006(5) -0.003(4)
O19 0.021(6) 0.012(6) 0.012(6) -0.007(5) 0.007(5) -0.001(5)
O20 0.011(7) 0.033(8) 0.013(7) 0.008(6) -0.001(6) 0.013(6)
O21 0.009(6) 0.017(6) 0.010(6) 0.001(5) 0.001(5) 0.004(5)
O22 0.010(7) 0.011(7) 0.012(7) -0.001(5) 0.007(6) 0.002(5)
O23 0.008(6) 0.011(6) 0.007(6) -0.002(5) 0.000(5) -0.007(5)
O24 0.025(8) 0.014(7) 0.007(7) 0.001(6) 0.001(6) 0.004(6)
O25 0.021(5) 0.014(5) 0.010(5) 0.005(4) 0.009(4) -0.005(4)
O26 0.022(6) 0.010(6) 0.024(6) -0.005(5) 0.017(5) 0.000(5)
O27 0.033(9) 0.018(7) 0.016(7) -0.003(6) 0.016(7) 0.004(6)
O28 0.015(7) 0.016(7) 0.014(7) -0.005(6) 0.007(6) 0.002(6)
O29 0.007(7) 0.022(7) 0.007(7) -0.003(6) 0.001(6) -0.002(5)
O30 0.024(8) 0.021(8) 0.009(7) -0.004(6) 0.001(6) -0.002(6)
O31 0.019(7) 0.023(7) 0.012(7) -0.004(6) 0.012(6) -0.006(6)
O32 0.018(7) 0.018(7) 0.012(7) 0.002(6) 0.012(6) 0.001(6)
O33 0.023(8) 0.008(7) 0.022(8) -0.005(6) 0.013(7) 0.001(6)
O34 0.021(7) 0.003(6) 0.016(7) 0.000(5) 0.014(6) -0.003(5)
O35 0.021(7) 0.018(7) 0.024(8) -0.006(6) 0.017(7) -0.002(6)
O36 0.019(7) 0.019(7) 0.017(7) -0.001(6) 0.014(6) -0.003(6)
O37 0.018(7) 0.022(8) 0.017(7) 0.004(6) 0.006(6) 0.003(6)
O38 0.019(7) 0.016(7) 0.027(8) -0.006(6) 0.016(7) -0.007(6)
O39 0.013(7) 0.012(7) 0.021(7) -0.007(6) 0.007(6) 0.002(5)
O40 0.014(6) 0.019(6) 0.005(6) 0.002(5) -0.001(5) 0.001(5)
O41 0.013(6) 0.022(6) 0.004(6) 0.003(5) 0.000(5) 0.003(5)
O42 0.019(7) 0.014(7) 0.003(6) -0.001(5) 0.001(6) 0.006(5)
O43 0.017(7) 0.013(7) 0.017(7) 0.001(6) 0.003(6) -0.001(6)
O44 0.024(6) 0.015(6) 0.013(6) -0.009(5) 0.010(5) -0.006(5)
O45 0.021(8) 0.028(8) 0.013(7) 0.005(6) 0.009(6) 0.010(6)
O46 0.014(7) 0.021(7) 0.025(8) 0.003(6) 0.009(6) 0.000(6)
O47 0.029(7) 0.025(6) 0.015(6) 0.010(5) 0.016(5) 0.008(5)
O48 0.014(8) 0.037(9) 0.024(8) 0.003(7) 0.006(7) 0.001(6)
O49 0.022(8) 0.017(7) 0.015(7) -0.003(6) 0.007(6) -0.001(6)
O50 0.051(10) 0.017(8) 0.021(8) 0.002(6) 0.026(8) 0.009(7)
O51 0.028(8) 0.027(8) 0.012(7) -0.001(6) 0.003(7) -0.006(6)
O52 0.017(7) 0.020(7) 0.019(7) -0.010(6) 0.009(6) 0.003(6)
O53 0.018(7) 0.011(7) 0.011(7) 0.004(6) 0.007(6) 0.005(5)
O54 0.035(9) 0.027(8) 0.014(7) 0.004(6) 0.014(7) 0.002(7)
O55 0.033(9) 0.039(9) 0.014(7) -0.004(7) 0.016(7) 0.005(7)
O56 0.029(8) 0.028(8) 0.023(8) -0.011(7) 0.019(7) -0.007(6)
O57 0.054(11) 0.042(10) 0.032(10) 0.001(8) 0.021(9) 0.009(8)
O58 0.027(10) 0.111(15) 0.033(10) -0.017(10) 0.015(8) -0.018(10)
O59 0.036(9) 0.046(10) 0.021(8) -0.015(7) 0.017(8) 0.004(7)
O60 0.029(9) 0.072(13) 0.053(11) 0.022(10) 0.027(9) 0.005(8)
O61 0.037(10) 0.057(11) 0.034(9) 0.014(8) 0.025(8) -0.010(8)
O62 0.020(8) 0.022(8) 0.020(8) 0.004(6) 0.014(7) 0.003(6)
O63 0.015(5) 0.005(5) 0.012(5) -0.004(4) -0.001(4) -0.001(4)
O64 0.045(10) 0.042(10) 0.022(8) -0.006(7) 0.020(8) 0.005(8)
O65 0.114(12) 0.139(12) 0.122(12) 0.038(9) 0.070(9) -0.011(8)
O66 0.011(5) 0.013(5) 0.015(5) -0.005(4) 0.005(4) -0.010(4)
O67 0.009(7) 0.017(7) 0.029(8) -0.007(6) 0.005(6) -0.001(6)
N1 0.059(16) 0.040(13) 0.034(13) 0.016(11) -0.006(12) -0.001(11)
N2 0.030(13) 0.052(14) 0.051(15) -0.009(12) -0.016(11) 0.014(11)
N3 0.050(13) 0.036(11) 0.038(12) 0.002(9) 0.036(11) 0.002(9)
N4 0.067(11) 0.090(11) 0.086(11) -0.018(9) 0.041(8) 0.001(8)
N5 0.097(18) 0.028(11) 0.051(14) 0.014(11) 0.048(14) 0.017(12)
N6 0.062(15) 0.031(11) 0.044(13) 0.018(10) 0.030(12) 0.012(10)
N7 0.032(11) 0.025(10) 0.045(13) 0.017(9) 0.015(10) 0.007(9)
N8 0.021(10) 0.034(11) 0.051(13) 0.003(10) 0.015(10) -0.003(9)
N9 0.022(10) 0.040(12) 0.044(12) 0.008(10) 0.017(10) 0.006(9)
N10 0.035(12) 0.039(12) 0.091(18) 0.011(12) 0.039(13) 0.008(10)
N11 0.041(15) 0.073(18) 0.067(18) 0.009(15) -0.017(13) -0.011(13)
N12 0.09(2) 0.09(2) 0.12(2) 0.023(18) 0.08(2) 0.026(16)
N13 0.034(11) 0.038(11) 0.023(10) -0.021(9) 0.021(9) -0.024(9)
C1 0.043(15) 0.030(13) 0.022(13) -0.007(10) 0.019(12) -0.011(11)
C2 0.021(12) 0.055(16) 0.028(13) -0.011(12) 0.011(11) 0.018(11)
C3 0.128(16) 0.120(16) 0.115(16) -0.010(10) 0.071(11) 0.023(9)
C4 0.04(2) 0.10(3) 0.11(3) -0.01(2) 0.04(2) 0.012(18)
C5 0.11(3) 0.04(2) 0.10(3) -0.052(19) 0.06(2) -0.026(19)
C6 0.030(16) 0.09(2) 0.06(2) 0.032(18) 0.007(15) 0.000(15)
C7 0.071(11) 0.079(11) 0.073(11) 0.004(7) 0.035(7) -0.007(7)
C8 0.083(14) 0.091(14) 0.110(14) 0.013(9) 0.051(10) -0.003(9)
C9 0.096(15) 0.102(15) 0.114(15) 0.003(9) 0.055(10) 0.000(9)
C10 0.30(6) 0.10(3) 0.19(5) 0.07(3) 0.21(5) 0.08(4)
C11 0.13(2) 0.12(2) 0.14(2) -0.010(10) 0.067(12) 0.005(10)
C12 0.060(18) 0.058(18) 0.064(18) -0.003(10) 0.032(12) -0.002(10)
C13 0.113(17) 0.111(17) 0.131(17) -0.006(10) 0.055(11) -0.001(10)
C14 0.09(3) 0.09(3) 0.15(4) -0.01(3) 0.09(3) -0.01(2)
C15 0.19(5) 0.14(4) 0.13(4) 0.00(3) 0.12(4) -0.04(3)
C16 0.093(14) 0.077(13) 0.087(14) 0.003(9) 0.036(10) -0.004(9)
C17 0.079(12) 0.056(11) 0.048(11) 0.003(9) 0.029(9) 0.004(9)
C18 0.090(15) 0.100(15) 0.105(15) 0.020(9) 0.056(10) -0.002(9)
C19 0.15(4) 0.21(5) 0.30(7) 0.16(5) 0.18(5) 0.13(4)
C20 0.22(3) 0.22(3) 0.22(3) 0.004(7) 0.112(15) -0.004(7)
C21 0.149(19) 0.15(2) 0.145(19) -0.002(7) 0.076(11) -0.003(7)
C22 0.061(10) 0.065(11) 0.063(10) -0.003(7) 0.031(7) 0.005(7)
C23 0.125(17) 0.136(18) 0.127(17) -0.007(10) 0.061(11) -0.001(10)
O1W 0.044(12) 0.129(18) 0.029(11) 0.015(11) 0.001(9) -0.029(11)
O2W 0.086(17) 0.21(3) 0.027(11) -0.005(15) 0.024(12) 0.002(17)
O3W 0.126(12) 0.087(11) 0.115(12) -0.005(9) 0.034(8) -0.007(9)
O4W 0.41(4) 0.39(4) 0.40(4) 0.006(10) 0.20(2) -0.010(10)

loop_
_atom_type_symbol
_atom_type_description
_atom_type_scat_dispersion_real
_atom_type_scat_dispersion_imag
_atom_type_scat_source
C C 0.0033 0.0016 'International Tables Vol C Tables 4.2.6.8 and 6.1.1.4'
N N 0.0061 0.0033 'International Tables Vol C Tables 4.2.6.8 and 6.1.1.4'
O O 0.0106 0.0060 'International Tables Vol C Tables 4.2.6.8 and 6.1.1.4'
P P 0.1023 0.0942 'International Tables Vol C Tables 4.2.6.8 and 6.1.1.4'
Ni Ni 0.3393 1.1124 'International Tables Vol C Tables 4.2.6.8 and 6.1.1.4'
W W -0.8490 6.8722 'International Tables Vol C Tables 4.2.6.8 and 6.1.1.4'
H H 0.0000 0.0000 'International Tables Vol C Tables 4.2.6.8 and 6.1.1.4'

loop_
_geom_angle_atom_site_label_1
_geom_angle_atom_site_label_2
_geom_angle_atom_site_label_3
_geom_angle
_geom_angle_site_symmetry_1
_geom_angle_site_symmetry_3
O20 W1 O31 100.3(6) . .
O20 W1 O13 100.7(6) . .
O31 W1 O13 94.2(5) . .
O20 W1 O21 101.2(5) . .
O31 W1 O21 93.8(5) . .
O13 W1 O21 154.9(5) . .
O20 W1 O41 93.1(5) . .
O31 W1 O41 166.5(5) . .
O13 W1 O41 84.2(5) . .
O21 W1 O41 82.5(5) . .
O20 W1 O32 172.8(5) . .
O31 W1 O32 84.8(5) . .
O13 W1 O32 83.9(4) . .
O21 W1 O32 73.2(4) . .
O41 W1 O32 81.7(4) . .
O56 W2 O6 99.4(5) . .
O56 W2 O21 101.2(5) . .
O6 W2 O21 93.7(5) . .
O56 W2 O28 101.8(6) . .
O6 W2 O28 93.9(5) . .
O21 W2 O28 154.2(5) . .
O56 W2 O40 95.1(5) . .
O6 W2 O40 165.5(5) . .
O21 W2 O40 83.1(5) . .
O28 W2 O40 83.4(5) . .
O56 W2 O32 173.8(5) . .
O6 W2 O32 83.9(4) . .
O21 W2 O32 73.3(4) . .
O28 W2 O32 83.0(4) . .
O40 W2 O32 81.6(4) . .
O10 W3 O19 100.3(5) . .
O10 W3 O44 99.3(5) . .
O19 W3 O44 93.3(5) . .
O10 W3 O13 101.6(5) . .
O19 W3 O13 91.7(5) . .
O44 W3 O13 157.2(5) . .
O10 W3 O3 94.6(5) . .
O19 W3 O3 165.0(5) . .
O44 W3 O3 85.6(5) . .
O13 W3 O3 83.8(4) . .
O10 W3 O18 172.4(5) . .
O19 W3 O18 82.3(5) . .
O44 W3 O18 73.3(4) . .
O13 W3 O18 85.4(4) . .
O3 W3 O18 83.0(4) . .
O50 W4 O29 103.2(6) . .
O50 W4 O25 102.5(6) . .
O29 W4 O25 90.8(5) . .
O50 W4 O66 98.6(6) . .
O29 W4 O66 94.3(5) . .
O25 W4 O66 156.4(5) . .
O50 W4 O38 94.5(5) . .
O29 W4 O38 162.0(5) . .
O25 W4 O38 82.4(5) . .
O66 W4 O38 85.9(5) . .
O50 W4 O12 170.0(5) . .
O29 W4 O12 83.7(5) . .
O25 W4 O12 84.4(4) . .
O66 W4 O12 73.4(4) . .
O38 W4 O12 79.1(4) . .
O35 W5 O45 101.1(5) . .
O35 W5 O28 101.1(5) . .
O45 W5 O28 93.0(5) . .
O35 W5 O43 100.1(5) . .
O45 W5 O43 92.9(5) . .
O28 W5 O43 156.4(5) . .
O35 W5 O2 94.7(5) . .
O45 W5 O2 164.2(5) . .
O28 W5 O2 83.3(5) . .
O43 W5 O2 84.8(5) . .
O35 W5 O22 173.9(5) . .
O45 W5 O22 82.4(5) . .
O28 W5 O22 83.6(5) . .
O43 W5 O22 74.6(5) . .
O2 W5 O22 81.9(4) . .
O49 W6 O42 101.6(5) . .
O49 W6 O25 102.3(5) . .
O42 W6 O25 91.8(5) . .
O49 W6 O26 98.4(5) . .
O42 W6 O26 92.2(5) . .
O25 W6 O26 157.6(5) . .
O49 W6 O37 95.8(5) . .
O42 W6 O37 162.5(5) . .
O25 W6 O37 83.0(5) . .
O26 W6 O37 86.6(5) . .
O49 W6 O34 170.4(5) . .
O42 W6 O34 83.5(4) . .
O25 W6 O34 85.5(4) . .
O26 W6 O34 73.1(4) . .
O37 W6 O34 79.4(4) . .
O48 W7 O63 100.5(6) . .
O48 W7 O43 99.8(6) . .
O63 W7 O43 94.3(5) . .
O48 W7 O23 100.9(5) . .
O63 W7 O23 91.7(5) . .
O43 W7 O23 156.9(5) . .
O48 W7 O42 93.6(5) . .
O63 W7 O42 165.9(5) . .
O43 W7 O42 84.7(5) . .
O23 W7 O42 84.0(5) . .
O48 W7 O22 172.1(5) . .
O63 W7 O22 84.7(4) . .
O43 W7 O22 73.7(4) . .
O23 W7 O22 84.7(4) . .
O42 W7 O22 81.4(4) . .
O46 W8 O3 100.5(5) . .
O46 W8 O66 101.0(5) . .
O3 W8 O66 93.9(5) . .
O46 W8 O33 99.2(5) . .
O3 W8 O33 90.0(5) . .
O66 W8 O33 158.3(5) . .
O46 W8 O9 95.0(5) . .
O3 W8 O9 163.9(5) . .
O66 W8 O9 87.4(5) . .
O33 W8 O9 83.1(5) . .
O46 W8 O12 174.8(5) . .
O3 W8 O12 83.4(4) . .
O66 W8 O12 75.1(4) . .
O33 W8 O12 84.3(5) . .
O9 W8 O12 81.5(4) . .
O30 W9 O1 100.0(5) . .
O30 W9 O23 101.5(5) . .
O1 W9 O23 94.8(5) . .
O30 W9 O44 99.5(5) . .
O1 W9 O44 91.4(5) . .
O23 W9 O44 156.7(5) . .
O30 W9 O29 93.6(5) . .
O1 W9 O29 166.1(5) . .
O23 W9 O29 85.2(5) . .
O44 W9 O29 83.5(5) . .
O30 W9 O18 171.9(5) . .
O1 W9 O18 83.8(5) . .
O23 W9 O18 85.2(4) . .
O44 W9 O18 73.2(4) . .
O29 W9 O18 82.3(4) . .
O55 W10 O2 100.7(6) . .
O55 W10 O26 101.6(6) . .
O2 W10 O26 93.1(5) . .
O55 W10 O62 100.0(6) . .
O2 W10 O62 90.3(5) . .
O26 W10 O62 157.1(5) . .
O55 W10 O36 96.5(6) . .
O2 W10 O36 162.3(5) . .
O26 W10 O36 87.6(5) . .
O62 W10 O36 82.5(5) . .
O55 W10 O34 174.6(5) . .
O2 W10 O34 82.7(4) . .
O26 W10 O34 74.0(4) . .
O62 W10 O34 84.0(4) . .
O36 W10 O34 80.5(4) . .
O24 W11 O41 101.6(5) . .
O24 W11 O33 102.2(5) . .
O41 W11 O33 92.0(5) . .
O24 W11 O53 98.4(5) . .
O41 W11 O53 93.7(5) . .
O33 W11 O53 157.0(5) . .
O24 W11 O39 95.2(5) . .
O41 W11 O39 163.1(5) . .
O33 W11 O39 82.6(5) . .
O53 W11 O39 85.5(5) . .
O24 W11 O14 170.3(5) . .
O41 W11 O14 83.8(5) . .
O33 W11 O14 85.5(4) . .
O53 W11 O14 73.0(4) . .
O39 W11 O14 79.9(4) . .
O67 W12 O39 103.4(5) . .
O67 W12 O9 103.2(6) . .
O39 W12 O9 87.9(5) . .
O67 W12 O8 101.0(5) . .
O39 W12 O8 155.6(5) . .
O9 W12 O8 88.0(5) . .
O67 W12 O52 99.3(6) . .
O39 W12 O52 89.6(5) . .
O9 W12 O52 157.3(5) . .
O8 W12 O52 85.0(5) . .
O67 W12 O16 170.3(5) . .
O39 W12 O16 83.5(4) . .
O9 W12 O16 83.6(4) . .
O8 W12 O16 72.1(4) . .
O52 W12 O16 73.7(4) . .
O51 W13 O4 102.7(6) . .
O51 W13 O36 104.3(6) . .
O4 W13 O36 87.5(5) . .
O51 W13 O17 100.9(6) . .
O4 W13 O17 156.2(5) . .
O36 W13 O17 89.6(5) . .
O51 W13 O52 98.6(6) . .
O4 W13 O52 88.5(5) . .
O36 W13 O52 157.1(5) . .
O17 W13 O52 85.1(5) . .
O51 W13 O16 169.3(5) . .
O4 W13 O16 84.0(5) . .
O36 W13 O16 84.1(4) . .
O17 W13 O16 72.3(4) . .
O52 W13 O16 73.0(4) . .
O54 W14 O40 102.9(6) . .
O54 W14 O62 101.9(6) . .
O40 W14 O62 92.3(5) . .
O54 W14 O53 98.3(6) . .
O40 W14 O53 91.7(5) . .
O62 W14 O53 158.0(5) . .
O54 W14 O4 93.9(5) . .
O40 W14 O4 163.1(5) . .
O62 W14 O4 82.8(5) . .
O53 W14 O4 87.1(5) . .
O54 W14 O14 170.6(5) . .
O40 W14 O14 82.2(4) . .
O62 W14 O14 85.7(4) . .
O53 W14 O14 73.4(4) . .
O4 W14 O14 81.4(4) . .
O11 W15 O38 101.6(5) . .
O11 W15 O37 102.1(5) . .
O38 W15 O37 89.3(5) . .
O11 W15 O8 100.4(5) . .
O38 W15 O8 89.3(5) . .
O37 W15 O8 157.3(5) . .
O11 W15 O17 100.4(5) . .
O38 W15 O17 157.9(5) . .
O37 W15 O17 87.9(5) . .
O8 W15 O17 84.9(5) . .
O11 W15 O16 171.2(5) . .
O38 W15 O16 84.6(5) . .
O37 W15 O16 84.1(5) . .
O8 W15 O16 73.1(5) . .
O17 W15 O16 73.4(4) . .
O5 Ni1 N8 94.2(6) . .
O5 Ni1 N7 176.0(6) . .
N8 Ni1 N7 84.5(7) . .
O5 Ni1 O64 88.8(5) . .
N8 Ni1 O64 94.7(7) . .
N7 Ni1 O64 95.1(7) . .
O5 Ni1 O63 81.1(4) . .
N8 Ni1 O63 92.2(6) . .
N7 Ni1 O63 95.2(6) . .
O64 Ni1 O63 168.1(5) . .
O5 Ni1 O1 81.7(5) . .
N8 Ni1 O1 175.4(6) . .
N7 Ni1 O1 99.5(6) . .
O64 Ni1 O1 87.3(5) . .
O63 Ni1 O1 85.1(4) . .
O47 Ni2 N10 98.6(6) . .
O47 Ni2 N9 175.0(6) . .
N10 Ni2 N9 82.9(7) . .
O47 Ni2 O59 90.4(5) . .
N10 Ni2 O59 92.7(8) . .
N9 Ni2 O59 94.3(7) . .
O47 Ni2 O19 84.1(5) . .
N10 Ni2 O19 177.2(6) . .
N9 Ni2 O19 94.3(6) . .
O59 Ni2 O19 87.5(5) . .
O47 Ni2 O31 79.1(5) . .
N10 Ni2 O31 98.2(7) . .
N9 Ni2 O31 96.0(6) . .
O59 Ni2 O31 165.8(5) . .
O19 Ni2 O31 82.0(4) . .
O47 Ni2 Ni8 42.2(3) . .
N10 Ni2 Ni8 138.6(5) . .
N9 Ni2 Ni8 137.4(5) . .
O59 Ni2 Ni8 78.0(4) . .
O19 Ni2 Ni8 44.1(3) . .
O31 Ni2 Ni8 87.8(3) . .
O57 Ni3 N6 178.1(7) . .
O57 Ni3 N13 95.9(7) . .
N6 Ni3 N13 83.7(8) . .
O57 Ni3 O58 88.2(7) . .
N6 Ni3 O58 92.1(8) . .
N13 Ni3 O58 175.0(7) . .
O57 Ni3 O55 86.6(6) . 6_566
N6 Ni3 O55 95.3(6) . 6_566
N13 Ni3 O55 92.5(6) . 6_566
O58 Ni3 O55 90.7(6) . 6_566
O57 Ni3 O30 89.2(5) . .
N6 Ni3 O30 88.9(6) . .
N13 Ni3 O30 87.7(5) . .
O58 Ni3 O30 89.4(5) . .
O55 Ni3 O30 175.8(5) 6_566 .
N1 Ni4 N2 84.5(10) . .
N1 Ni4 N11 179.1(11) . .
N2 Ni4 N11 94.6(11) . .
N1 Ni4 N12 96.7(10) . .
N2 Ni4 N12 176.4(10) . .
N11 Ni4 N12 84.2(11) . .
N4 Ni5 N4 82.5(14) 2 .
N4 Ni5 O65 177.9(10) 2 .
N4 Ni5 O65 98.8(10) . .
N4 Ni5 O65 98.8(10) 2 2
N4 Ni5 O65 177.9(10) . 2
O65 Ni5 O65 79.9(14) . 2
N4 Ni5 O46 91.5(7) 2 2
N4 Ni5 O46 90.5(7) . 2
O65 Ni5 O46 90.0(7) . 2
O65 Ni5 O46 87.9(7) 2 2
N4 Ni5 O46 90.5(7) 2 .
N4 Ni5 O46 91.5(8) . .
O65 Ni5 O46 87.9(7) . .
O65 Ni5 O46 90.0(7) 2 .
O46 Ni5 O46 177.3(7) 2 .
O47 Ni6 O15 95.1(5) . .
O47 Ni6 O6 174.6(5) . .
O15 Ni6 O6 83.6(5) . .
O47 Ni6 O11 88.9(5) . 4
O15 Ni6 O11 90.2(5) . 4
O6 Ni6 O11 96.3(4) . 4
O47 Ni6 O31 83.6(5) . .
O15 Ni6 O31 174.9(5) . .
O6 Ni6 O31 97.3(4) . .
O11 Ni6 O31 94.7(5) 4 .
O47 Ni6 O7 82.8(5) . .
O15 Ni6 O7 83.3(4) . .
O6 Ni6 O7 91.9(4) . .
O11 Ni6 O7 168.9(4) 4 .
O31 Ni6 O7 91.7(4) . .
O15 Ni7 O61 90.9(5) . .
O15 Ni7 O5 96.4(5) . .
O61 Ni7 O5 98.3(5) . .
O15 Ni7 O45 84.1(5) . .
O61 Ni7 O45 90.4(5) . .
O5 Ni7 O45 171.3(5) . .
O15 Ni7 O63 173.6(5) . .
O61 Ni7 O63 95.4(5) . .
O5 Ni7 O63 82.4(4) . .
O45 Ni7 O63 96.2(5) . .
O15 Ni7 O7 83.7(4) . .
O61 Ni7 O7 174.6(5) . .
O5 Ni7 O7 82.3(4) . .
O45 Ni7 O7 89.1(5) . .
O63 Ni7 O7 90.0(4) . .
O15 Ni7 Ni9 41.5(4) . .
O61 Ni7 Ni9 82.0(4) . .
O5 Ni7 Ni9 137.7(3) . .
O45 Ni7 Ni9 44.0(3) . .
O63 Ni7 Ni9 139.9(3) . .
O7 Ni7 Ni9 93.9(3) . .
O47 Ni8 O5 96.2(5) . .
O47 Ni8 O27 92.1(5) . .
O5 Ni8 O27 98.0(5) . .
O47 Ni8 O19 85.0(5) . .
O5 Ni8 O19 170.2(5) . .
O27 Ni8 O19 91.6(5) . .
O47 Ni8 O1 172.2(5) . .
O5 Ni8 O1 83.5(4) . .
O27 Ni8 O1 95.7(5) . .
O19 Ni8 O1 94.0(5) . .
O47 Ni8 O7 82.7(4) . .
O5 Ni8 O7 82.5(4) . .
O27 Ni8 O7 174.7(5) . .
O19 Ni8 O7 88.0(4) . .
O1 Ni8 O7 89.6(4) . .
O47 Ni8 Ni2 42.0(4) . .
O5 Ni8 Ni2 137.8(3) . .
O27 Ni8 Ni2 81.8(4) . .
O19 Ni8 Ni2 45.2(3) . .
O1 Ni8 Ni2 138.6(3) . .
O7 Ni8 Ni2 94.3(3) . .
O15 Ni9 N3 174.8(6) . .
O15 Ni9 O60 91.0(6) . .
N3 Ni9 O60 94.2(7) . .
O15 Ni9 N5 98.7(6) . .
N3 Ni9 N5 81.2(7) . .
O60 Ni9 N5 94.7(8) . .
O15 Ni9 O45 83.2(5) . .
N3 Ni9 O45 96.8(6) . .
O60 Ni9 O45 86.3(6) . .
N5 Ni9 O45 177.8(6) . .
O15 Ni9 O6 80.0(4) . .
N3 Ni9 O6 94.8(6) . .
O60 Ni9 O6 166.5(5) . .
N5 Ni9 O6 96.5(7) . .
O45 Ni9 O6 82.7(4) . .
O15 Ni9 Ni7 41.4(3) . .
N3 Ni9 Ni7 139.6(5) . .
O60 Ni9 Ni7 79.5(4) . .
N5 Ni9 Ni7 138.8(5) . .
O45 Ni9 Ni7 43.3(3) . .
O6 Ni9 Ni7 87.1(3) . .
O32 P1 O22 110.1(7) . .
O32 P1 O18 110.9(7) . .
O22 P1 O18 110.0(6) . .
O32 P1 O7 108.5(7) . .
O22 P1 O7 109.3(6) . .
O18 P1 O7 107.9(6) . .
O34 P2 O12 111.5(7) . .
O34 P2 O16 107.9(6) . .
O12 P2 O16 107.5(7) . .
O34 P2 O14 110.9(6) . .
O12 P2 O14 111.2(7) . .
O16 P2 O14 107.7(6) . .
W9 O1 Ni8 135.8(6) . .
W9 O1 Ni1 126.4(6) . .
Ni8 O1 Ni1 93.1(5) . .
W10 O2 W5 165.8(7) . .
W8 O3 W3 166.1(6) . .
W13 O4 W14 149.6(7) . .
Ni1 O5 Ni7 101.6(5) . .
Ni1 O5 Ni8 100.2(5) . .
Ni7 O5 Ni8 101.4(5) . .
W2 O6 Ni6 132.6(6) . .
W2 O6 Ni9 128.8(6) . .
Ni6 O6 Ni9 93.3(4) . .
P1 O7 Ni8 124.7(6) . .
P1 O7 Ni6 121.9(6) . .
Ni8 O7 Ni6 92.8(4) . .
P1 O7 Ni7 123.0(6) . .
Ni8 O7 Ni7 93.5(4) . .
Ni6 O7 Ni7 92.3(4) . .
W12 O8 W15 122.9(6) . .
W12 O9 W8 149.6(7) . .
W15 O11 Ni6 135.9(6) . 4_545
P2 O12 W8 128.9(7) . .
P2 O12 W4 128.7(7) . .
W8 O12 W4 89.1(4) . .
W1 O13 W3 146.1(6) . .
P2 O14 W14 128.4(6) . .
P2 O14 W11 128.3(6) . .
W14 O14 W11 91.6(4) . .
Ni7 O15 Ni9 97.0(5) . .
Ni7 O15 Ni6 100.7(5) . .
Ni9 O15 Ni6 102.6(5) . .
P2 O16 W15 124.4(6) . .
P2 O16 W12 124.6(6) . .
W15 O16 W12 91.9(4) . .
P2 O16 W13 123.7(6) . .
W15 O16 W13 91.5(4) . .
W12 O16 W13 90.9(4) . .
W13 O17 W15 122.9(6) . .
P1 O18 W9 127.3(6) . .
P1 O18 W3 125.9(6) . .
W9 O18 W3 91.5(4) . .
W3 O19 Ni8 136.7(6) . .
W3 O19 Ni2 131.3(6) . .
Ni8 O19 Ni2 90.7(5) . .
W2 O21 W1 122.0(6) . .
P1 O22 W5 127.5(6) . .
P1 O22 W7 125.9(6) . .
W5 O22 W7 90.9(4) . .
W9 O23 W7 146.9(6) . .
W6 O25 W4 155.9(7) . .
W10 O26 W6 122.4(6) . .
C1 O27 Ni8 126.4(13) . .
W5 O28 W2 146.0(6) . .
W4 O29 W9 164.8(7) . .
W9 O30 Ni3 136.3(7) . .
W1 O31 Ni6 132.0(6) . .
W1 O31 Ni2 129.4(6) . .
Ni6 O31 Ni2 92.3(4) . .
P1 O32 W1 127.7(6) . .
P1 O32 W2 127.2(6) . .
W1 O32 W2 90.8(4) . .
W11 O33 W8 155.9(7) . .
P2 O34 W10 129.4(7) . .
P2 O34 W6 128.4(6) . .
W10 O34 W6 89.8(4) . .
W13 O36 W10 151.0(7) . .
W15 O37 W6 149.3(7) . .
W15 O38 W4 150.4(7) . .
W12 O39 W11 150.7(7) . .
W14 O40 W2 162.6(7) . .
W11 O41 W1 163.2(7) . .
W6 O42 W7 165.3(7) . .
W7 O43 W5 120.2(6) . .
W3 O44 W9 121.4(6) . .
W5 O45 Ni7 136.1(7) . .
W5 O45 Ni9 129.6(6) . .
Ni7 O45 Ni9 92.7(5) . .
W8 O46 Ni5 149.7(7) . .
Ni6 O47 Ni2 104.6(6) . .
Ni6 O47 Ni8 101.8(5) . .
Ni2 O47 Ni8 95.8(5) . .
W12 O52 W13 122.4(6) . .
W14 O53 W11 121.0(6) . .
W10 O55 Ni3 153.6(8) . 6_565
C1 O59 Ni2 129.0(13) . .
C7 O60 Ni9 125.5(18) . .
C7 O61 Ni7 123.2(18) . .
W14 O62 W10 156.0(7) . .
W7 O63 Ni7 132.5(6) . .
W7 O63 Ni1 129.4(6) . .
Ni7 O63 Ni1 93.9(4) . .
W8 O66 W4 121.6(6) . .
C4 N1 Ni4 112.1(19) . .
C5 N2 Ni4 112.4(17) . .
C17 N3 Ni9 111.3(15) . .
C11 N4 Ni5 106(2) . .
C3 N5 Ni9 113.6(19) . .
C16 N6 Ni3 106.4(18) . .
C6 N7 Ni1 107.7(15) . .
C18 N8 Ni1 106.6(18) . .
C9 N9 Ni2 107.5(17) . .
C8 N10 Ni2 114.8(16) . .
C21 N11 Ni4 109(2) . .
C22 N12 Ni4 109.2(18) . .
C13 N13 Ni3 108(2) . .
O27 C1 O59 124.7(19) . .
O27 C1 C2 119(2) . .
O59 C1 C2 116.4(19) . .
C1 C2 C2 117(2) . 7_566
C17 C3 N5 115(3) . .
N1 C4 C5 110(3) . .
N1 C4 C15 113(3) . .
C5 C4 C15 112(3) . .
C4 C5 N2 103(3) . .
N7 C6 C18 111(2) . .
O60 C7 O61 129(3) . .
O60 C7 C20 111(3) . .
O61 C7 C20 119(3) . .
C9 C8 N10 107(3) . .
C8 C9 N9 121(3) . .
C11 C11 C12 94(3) 2 .
C11 C11 N4 115(3) 2 .
C12 C11 N4 136(4) . .
C11 C11 C12 45.5(18) 2 2
C12 C11 C12 52(3) . 2
N4 C11 C12 158(4) . 2
C11 C12 C12 83(3) . 2
C11 C12 C11 40(3) . 2
C12 C12 C11 45.3(17) 2 2
C16 C13 N13 121(4) . .
C16 C13 C14 115(4) . .
N13 C13 C14 124(4) . .
C13 C16 N6 121(3) . .
C3 C17 N3 117(3) . .
C3 C17 C10 121(3) . .
N3 C17 C10 119(2) . .
C19 C18 N8 124(4) . .
C19 C18 C6 123(4) . .
N8 C18 C6 107(3) . .
C22 C21 N11 117(4) . .
C21 C22 C23 124(4) . .
C21 C22 N12 107(3) . .
C23 C22 N12 103(3) . .

loop_
_geom_bond_atom_site_label_1
_geom_bond_atom_site_label_2
_geom_bond_distance
_geom_bond_site_symmetry_2
W1 O20 1.713(11) .
W1 O31 1.778(12) .
W1 O13 1.894(11) .
W1 O21 1.927(11) .
W1 O41 2.048(12) .
W1 O32 2.362(11) .
W2 O56 1.705(13) .
W2 O6 1.795(11) .
W2 O21 1.920(11) .
W2 O28 1.919(11) .
W2 O40 2.058(12) .
W2 O32 2.364(11) .
W3 O10 1.713(11) .
W3 O19 1.785(11) .
W3 O44 1.907(12) .
W3 O13 1.919(11) .
W3 O3 2.013(11) .
W3 O18 2.346(11) .
W4 O50 1.683(12) .
W4 O29 1.800(11) .
W4 O25 1.897(12) .
W4 O66 1.934(11) .
W4 O38 1.997(12) .
W4 O12 2.401(11) .
W5 O35 1.731(11) .
W5 O45 1.805(12) .
W5 O28 1.889(11) .
W5 O43 1.939(12) .
W5 O2 2.014(11) .
W5 O22 2.324(11) .
W6 O49 1.728(12) .
W6 O42 1.791(12) .
W6 O25 1.893(11) .
W6 O26 1.932(12) .
W6 O37 1.981(12) .
W6 O34 2.380(11) .
W7 O48 1.717(13) .
W7 O63 1.815(11) .
W7 O43 1.922(12) .
W7 O23 1.947(11) .
W7 O42 2.056(11) .
W7 O22 2.372(11) .
W8 O46 1.731(12) .
W8 O3 1.817(11) .
W8 O66 1.893(12) .
W8 O33 1.896(12) .
W8 O9 1.978(12) .
W8 O12 2.359(12) .
W9 O30 1.747(12) .
W9 O1 1.801(12) .
W9 O23 1.861(11) .
W9 O44 1.935(12) .
W9 O29 2.044(11) .
W9 O18 2.331(11) .
W10 O55 1.728(12) .
W10 O2 1.812(11) .
W10 O26 1.893(12) .
W10 O62 1.915(12) .
W10 O36 1.968(12) .
W10 O34 2.369(11) .
W11 O24 1.732(12) .
W11 O41 1.807(12) .
W11 O33 1.892(12) .
W11 O53 1.916(11) .
W11 O39 2.004(11) .
W11 O14 2.331(11) .
W12 O67 1.716(12) .
W12 O39 1.864(12) .
W12 O9 1.886(12) .
W12 O8 1.937(12) .
W12 O52 1.940(12) .
W12 O16 2.390(12) .
W13 O51 1.702(13) .
W13 O4 1.874(12) .
W13 O36 1.876(12) .
W13 O17 1.927(12) .
W13 O52 1.960(12) .
W13 O16 2.406(11) .
W14 O54 1.709(12) .
W14 O40 1.815(12) .
W14 O62 1.866(12) .
W14 O53 1.912(12) .
W14 O4 1.996(12) .
W14 O14 2.319(11) .
W15 O11 1.749(11) .
W15 O38 1.836(12) .
W15 O37 1.864(12) .
W15 O8 1.938(12) .
W15 O17 1.947(12) .
W15 O16 2.345(11) .
Ni1 O5 1.989(11) .
Ni1 N8 2.062(16) .
Ni1 N7 2.061(16) .
Ni1 O64 2.149(13) .
Ni1 O63 2.159(12) .
Ni1 O1 2.165(12) .
Ni2 O47 1.992(13) .
Ni2 N10 2.019(18) .
Ni2 N9 2.038(16) .
Ni2 O59 2.075(13) .
Ni2 O19 2.099(12) .
Ni2 O31 2.271(12) .
Ni2 Ni8 2.960(3) .
Ni3 O57 2.050(15) .
Ni3 N6 2.070(17) .
Ni3 N13 2.074(15) .
Ni3 O58 2.083(15) .
Ni3 O55 2.098(12) 6_566
Ni3 O30 2.131(12) .
Ni4 N1 1.90(2) .
Ni4 N2 1.91(2) .
Ni4 N11 1.91(2) .
Ni4 N12 1.93(2) .
Ni5 N4 2.09(2) 2
Ni5 N4 2.09(2) .
Ni5 O65 2.11(2) .
Ni5 O65 2.11(2) 2
Ni5 O46 2.114(12) 2
Ni5 O46 2.114(12) .
Ni6 O47 1.988(12) .
Ni6 O15 2.018(12) .
Ni6 O6 2.074(12) .
Ni6 O11 2.089(12) 4
Ni6 O31 2.095(12) .
Ni6 O7 2.137(11) .
Ni7 O15 1.995(12) .
Ni7 O61 2.007(14) .
Ni7 O5 2.012(11) .
Ni7 O45 2.054(12) .
Ni7 O63 2.084(11) .
Ni7 O7 2.145(11) .
Ni7 Ni9 2.992(3) .
Ni8 O47 1.998(12) .
Ni8 O5 2.017(11) .
Ni8 O27 2.033(12) .
Ni8 O19 2.060(12) .
Ni8 O1 2.066(12) .
Ni8 O7 2.134(11) .
Ni9 O15 1.999(13) .
Ni9 N3 2.036(16) .
Ni9 O60 2.044(16) .
Ni9 N5 2.066(17) .
Ni9 O45 2.082(12) .
Ni9 O6 2.233(12) .
P1 O32 1.535(12) .
P1 O22 1.550(11) .
P1 O18 1.555(11) .
P1 O7 1.563(11) .
P2 O34 1.514(12) .
P2 O12 1.519(12) .
P2 O16 1.549(12) .
P2 O14 1.570(12) .
O11 Ni6 2.089(12) 4_545
O27 C1 1.26(2) .
O55 Ni3 2.098(12) 6_565
O59 C1 1.27(2) .
O60 C7 1.28(3) .
O61 C7 1.32(3) .
N1 C4 1.43(3) .
N2 C5 1.53(3) .
N3 C17 1.52(3) .
N4 C11 1.46(5) .
N5 C3 1.46(4) .
N6 C16 1.41(3) .
N7 C6 1.43(3) .
N8 C18 1.49(4) .
N9 C9 1.48(3) .
N10 C8 1.50(3) .
N11 C21 1.41(4) .
N12 C22 1.56(4) .
N13 C13 1.36(5) .
C1 C2 1.49(3) .
C2 C2 1.50(3) 7_566
C3 C17 1.33(4) .
C4 C5 1.48(4) .
C4 C15 1.53(4) .
C6 C18 1.51(4) .
C7 C20 1.53(5) .
C8 C9 1.39(4) .
C10 C17 1.58(4) .
C11 C11 1.29(9) 2
C11 C12 1.43(6) .
C11 C12 2.00(6) 2
C12 C12 1.58(10) 2
C12 C11 2.00(6) 2
C13 C16 1.35(5) .
C13 C14 1.49(5) .
C18 C19 1.29(5) .
C21 C22 1.28(5) .
C22 C23 1.55(4) .

loop_
_platon_squeeze_void_nr
_platon_squeeze_void_average_x
_platon_squeeze_void_average_y
_platon_squeeze_void_average_z
_platon_squeeze_void_volume
_platon_squeeze_void_count_electrons
_platon_squeeze_void_content
1 0.420 0.719 0.024 9 3 ' '
2 0.920 0.219 0.024 9 3 ' '
3 0.000 0.866 0.250 277 95 ' '
4 0.500 0.366 0.250 277 95 ' '
5 0.477 0.604 0.140 17 7 ' '
6 0.977 0.104 0.140 17 7 ' '
7 0.500 0.803 0.250 27 11 ' '
8 1.000 0.303 0.250 27 11 ' '
9 0.023 0.104 0.360 17 7 ' '
10 0.523 0.604 0.360 17 7 ' '
11 0.080 0.219 0.476 9 3 ' '
12 0.580 0.719 0.476 9 3 ' '
13 0.420 0.281 0.524 9 3 ' '
14 0.920 0.781 0.524 9 3 ' '
15 0.000 0.134 0.750 278 95 ' '
16 0.500 0.634 0.750 278 95 ' '
17 0.477 0.396 0.640 17 7 ' '
18 0.977 0.896 0.640 17 7 ' '
19 0.500 0.197 0.750 27 11 ' '
20 1.000 0.697 0.750 27 11 ' '
21 0.023 0.896 0.860 17 7 ' '
22 0.523 0.396 0.860 17 7 ' '
23 0.080 0.781 0.976 9 3 ' '
24 0.580 0.281 0.976 9 3 ' '
